data_7051344
_journal_name_full 'New Journal of Chemistry'
_journal_paper_doi 10.1039/b004641h
_journal_year 2000
_chemical_formula_sum 'C6 H21 I N4 O'
_chemical_formula_weight 292.17
_space_group_IT_number 14
_symmetry_cell_setting monoclinic
_symmetry_space_group_name_Hall '-P 2yn'
_symmetry_space_group_name_H-M 'P 1 21/n 1'
_cell_angle_alpha 90.00
_cell_angle_beta 91.08(3)
_cell_angle_gamma 90.00
_cell_formula_units_Z 4
_cell_length_a 8.5019(17)
_cell_length_b 9.6112(19)
_cell_length_c 14.840(3)
_cell_measurement_temperature 100(2)
_cell_volume 1212.4(4)
_diffrn_ambient_temperature 100(2)
_exptl_crystal_density_diffrn 1.601
_cod_depositor_comments
;
The following automatic conversions were performed:
'_symmetry_cell_setting' value 'Monoclinic' changed to 'monoclinic'
according to '/home/saulius/struct/CIF-dictionaries/cif_core.dic'
dictionary named 'cif_core.dic' version 2.4.1 from 2010-06-29.

Automatic conversion script
Id: cif_fix_enum 1527 2010-12-29 10:47:43Z saulius 
;
_cod_original_sg_symbol_H-M 'P 21/n'
_cod_database_code 7051344

loop_
_symmetry_equiv_pos_as_xyz
'x, y, z'
'-x+1/2, y+1/2, -z+1/2'
'-x, -y, -z'
'x-1/2, -y-1/2, z-1/2'

loop_
_atom_site_label
_atom_site_type_symbol
_atom_site_fract_x
_atom_site_fract_y
_atom_site_fract_z
_atom_site_U_iso_or_equiv
_atom_site_adp_type
_atom_site_occupancy
_atom_site_symmetry_multiplicity
_atom_site_calc_flag
_atom_site_refinement_flags
_atom_site_disorder_assembly
_atom_site_disorder_group
I1 I 0.249396(15) 0.654527(14) 0.075734(8) 0.01766(11) Uani 1 1 d . . .
O1 O 0.2300(2) 1.51444(18) -0.21393(10) 0.0180(3) Uani 1 1 d . . .
H102 H 0.163(4) 1.562(4) -0.213(2) 0.039(10) Uiso 1 1 d . . .
H101 H 0.317(3) 1.573(4) -0.1980(18) 0.032(7) Uiso 1 1 d . . .
N1 N 0.24812(19) 1.15500(18) 0.07906(11) 0.0140(5) Uani 1 1 d . . .
N2 N 0.1753(3) 1.35032(19) -0.07155(14) 0.0173(5) Uani 1 1 d . . .
H23 H 0.084(5) 1.338(3) -0.065(3) 0.047(12) Uiso 1 1 d . . .
H22 H 0.212(3) 1.377(3) -0.0211(19) 0.010(6) Uiso 1 1 d . . .
H21 H 0.212(4) 1.399(5) -0.121(2) 0.047(9) Uiso 1 1 d . . .
N3 N 0.0447(3) 1.3264(2) 0.20982(15) 0.0206(5) Uani 1 1 d . . .
H32 H 0.104(4) 1.367(3) 0.169(2) 0.027(8) Uiso 1 1 d . . .
H31 H 0.099(4) 1.311(3) 0.265(2) 0.034(8) Uiso 1 1 d . . .
N4 N 0.5167(3) 1.3462(2) 0.14151(16) 0.0223(5) Uani 1 1 d . . .
H42 H 0.430(5) 1.388(4) 0.140(2) 0.045(9) Uiso 1 1 d . . .
H41 H 0.544(4) 1.363(3) 0.082(2) 0.031(8) Uiso 1 1 d . . .
C1 C 0.1870(3) 1.1104(3) -0.00982(13) 0.0178(4) Uani 1 1 d . . .
H1B H 0.067(3) 1.105(4) -0.0112(18) 0.028(7) Uiso 1 1 d . . .
H1A H 0.217(3) 1.011(3) -0.0262(16) 0.016(6) Uiso 1 1 d . . .
C2 C 0.2389(3) 1.2077(3) -0.08545(13) 0.0182(5) Uani 1 1 d . . .
H2B H 0.355(3) 1.229(3) -0.0898(17) 0.024(6) Uiso 1 1 d . . .
H2A H 0.202(3) 1.173(2) -0.1439(18) 0.011(6) Uiso 1 1 d . . .
C3 C 0.1495(3) 1.0972(2) 0.15139(14) 0.0170(4) Uani 1 1 d . . .
H3B H 0.204(3) 1.090(3) 0.2091(17) 0.019(6) Uiso 1 1 d . . .
H3A H 0.111(3) 0.998(3) 0.1404(14) 0.012(5) Uiso 1 1 d . . .
C4 C 0.0059(3) 1.1890(3) 0.16938(16) 0.0196(5) Uani 1 1 d . . .
H4B H -0.061(3) 1.138(3) 0.2089(19) 0.018(7) Uiso 1 1 d . . .
H4A H -0.056(3) 1.194(3) 0.114(2) 0.022(7) Uiso 1 1 d . . .
C5 C 0.4145(3) 1.1121(3) 0.09235(14) 0.0193(4) Uani 1 1 d . . .
H5B H 0.407(3) 1.012(3) 0.1077(18) 0.030(7) Uiso 1 1 d . . .
H5A H 0.466(3) 1.132(3) 0.0350(17) 0.013(6) Uiso 1 1 d . . .
C6 C 0.5019(3) 1.1983(3) 0.16399(16) 0.0225(5) Uani 1 1 d . . .
H6B H 0.623(4) 1.170(3) 0.174(2) 0.039(9) Uiso 1 1 d . . .
H6A H 0.453(3) 1.202(3) 0.2226(18) 0.022(6) Uiso 1 1 d . . .

loop_
_atom_site_aniso_label
_atom_site_aniso_U_11
_atom_site_aniso_U_22
_atom_site_aniso_U_33
_atom_site_aniso_U_23
_atom_site_aniso_U_13
_atom_site_aniso_U_12
I1 0.01890(14) 0.01803(16) 0.01600(14) -0.00080(4) -0.00085(8) -0.00048(5)
O1 0.0183(8) 0.0162(9) 0.0196(7) -0.0008(6) -0.0007(6) 0.0000(7)
N1 0.0175(12) 0.0143(15) 0.0102(11) 0.0008(5) -0.0012(10) -0.0011(6)
N2 0.0185(12) 0.0183(12) 0.0150(11) -0.0004(7) -0.0004(9) -0.0010(7)
N3 0.0205(10) 0.0217(11) 0.0196(10) 0.0015(8) 0.0020(9) 0.0021(8)
N4 0.0158(10) 0.0237(14) 0.0272(12) -0.0008(7) -0.0029(9) -0.0009(8)
C1 0.0255(12) 0.0122(11) 0.0157(10) -0.0008(8) -0.0005(8) -0.0029(9)
C2 0.0254(11) 0.0152(14) 0.0142(10) 0.0002(8) 0.0022(9) 0.0000(9)
C3 0.0205(10) 0.0136(13) 0.0170(10) 0.0035(8) 0.0014(8) -0.0019(9)
C4 0.0165(11) 0.0229(13) 0.0196(11) 0.0017(10) 0.0026(9) -0.0010(10)
C5 0.0177(10) 0.0198(13) 0.0204(10) -0.0010(9) 0.0007(9) 0.0033(9)
C6 0.0175(11) 0.0266(14) 0.0232(11) 0.0015(10) -0.0032(9) -0.0013(10)

loop_
_geom_bond_atom_site_label_1
_geom_bond_atom_site_label_2
_geom_bond_distance
_geom_bond_site_symmetry_2
_geom_bond_publ_flag
N1 C1 1.472(3) . ?
N1 C3 1.482(3) . ?
N1 C5 1.483(3) . ?
N2 C2 1.489(3) . ?
N3 C4 1.485(3) . ?
N4 C6 1.465(3) . ?
C1 C2 1.532(3) . ?
C3 C4 1.534(3) . ?
C5 C6 1.529(3) . ?

loop_
_cod_related_entry_id
_cod_related_entry_database
_cod_related_entry_code
1 ChemSpider 21142433
